data_1504827
loop_
_publ_author_name
'Zhang, Hongyu'
'Wakamiya, Atsushi'
'Yamaguchi, Shigehiro'

_publ_section_title
;
 Highly electron-donating 3,3'-diaryl-1,1'-bi(isobenzofuran)s synthesized
 by photochemical exocyclic [2 + 2 + 2] cycloaddition.
;
_journal_issue 16
_journal_name_full 'Organic letters'
_journal_page_first 3591
_journal_page_last 3594
_journal_paper_doi 10.1021/ol801358c
_journal_volume 10
_journal_year 2008
_chemical_formula_sum 'C32 H18 O2 S4'
_chemical_formula_weight 562.70
_chemical_name_systematic
; 
 ? 
;
_space_group_IT_number 14
_symmetry_cell_setting monoclinic
_symmetry_space_group_name_Hall '-P 2ybc'
_symmetry_space_group_name_H-M 'P 1 21/c 1'
_atom_sites_solution_hydrogens geom
_atom_sites_solution_primary direct
_atom_sites_solution_secondary difmap
_audit_creation_method SHELXL-97
_cell_angle_alpha 90.00
_cell_angle_beta 92.559(6)
_cell_angle_gamma 90.00
_cell_formula_units_Z 2
_cell_length_a 9.842(5)
_cell_length_b 5.413(3)
_cell_length_c 22.998(11)
_cell_measurement_reflns_used 3630
_cell_measurement_temperature 100(2)
_cell_measurement_theta_max 31.5050
_cell_measurement_theta_min 2.0717
_cell_volume 1224.0(11)
_computing_molecular_graphics 'ORTEP 3 for windows'
_computing_structure_refinement 'SHELXL-97 (Sheldrick, 1997)'
_computing_structure_solution 'SHELXS-97 (Sheldrick, 1990)'
_diffrn_ambient_temperature 100(2)
_diffrn_measured_fraction_theta_full 0.986
_diffrn_measured_fraction_theta_max 0.986
_diffrn_measurement_device_type
;
Saturn70 CCD (4x4 bin mode) with MicroMax-007
;
_diffrn_radiation_monochromator graphite
_diffrn_radiation_source 'fine-focus sealed tube'
_diffrn_radiation_type MoK\a
_diffrn_radiation_wavelength 0.71070
_diffrn_reflns_av_R_equivalents 0.0438
_diffrn_reflns_av_sigmaI/netI 0.0410
_diffrn_reflns_limit_h_max 11
_diffrn_reflns_limit_h_min -11
_diffrn_reflns_limit_k_max 5
_diffrn_reflns_limit_k_min -6
_diffrn_reflns_limit_l_max 27
_diffrn_reflns_limit_l_min -27
_diffrn_reflns_number 7885
_diffrn_reflns_theta_full 25.50
_diffrn_reflns_theta_max 25.50
_diffrn_reflns_theta_min 2.07
_exptl_absorpt_coefficient_mu 0.420
_exptl_absorpt_correction_T_max 0.9916
_exptl_absorpt_correction_T_min 0.9207
_exptl_absorpt_correction_type multi-scan
_exptl_absorpt_process_details 'Jacobson, R. (1998) Private communication'
_exptl_crystal_colour red
_exptl_crystal_density_diffrn 1.527
_exptl_crystal_density_method 'not measured'
_exptl_crystal_description needle
_exptl_crystal_F_000 580
_exptl_crystal_size_max 0.20
_exptl_crystal_size_mid 0.02
_exptl_crystal_size_min 0.02
_refine_diff_density_max 0.937
_refine_diff_density_min -0.633
_refine_diff_density_rms 0.144
_refine_ls_extinction_coef none
_refine_ls_extinction_method none
_refine_ls_goodness_of_fit_ref 1.089
_refine_ls_hydrogen_treatment none
_refine_ls_matrix_type full
_refine_ls_number_parameters 172
_refine_ls_number_reflns 2254
_refine_ls_number_restraints 0
_refine_ls_restrained_S_all 1.089
_refine_ls_R_factor_all 0.0984
_refine_ls_R_factor_gt 0.0855
_refine_ls_shift/su_max 0.000
_refine_ls_shift/su_mean 0.000
_refine_ls_structure_factor_coef Fsqd
_refine_ls_weighting_details 'calc w=1/[\s^2^(Fo^2^)+(0.0390P)^2^+19.7845P] where P=(Fo^2^+2Fc^2^)/3'
_refine_ls_weighting_scheme calc
_refine_ls_wR_factor_gt 0.2256
_refine_ls_wR_factor_ref 0.2318
_reflns_number_gt 1860
_reflns_number_total 2254
_reflns_threshold_expression >2sigma(I)
_cod_data_source_file ol801358c-file004.cif
_cod_data_source_block comp2i
_cod_original_cell_volume 1224.0(10)
_cod_original_sg_symbol_H-M P21/c
_cod_database_code 1504827

loop_
_symmetry_equiv_pos_as_xyz
'x, y, z'
'-x, y+1/2, -z+1/2'
'-x, -y, -z'
'x, -y-1/2, z-1/2'

loop_
_atom_site_label
_atom_site_type_symbol
_atom_site_fract_x
_atom_site_fract_y
_atom_site_fract_z
_atom_site_U_iso_or_equiv
_atom_site_adp_type
_atom_site_occupancy
_atom_site_symmetry_multiplicity
_atom_site_calc_flag
_atom_site_refinement_flags
O1 O 0.0465(4) 0.3329(8) 0.06583(19) 0.0172(10) Uani 1 1 d .
C1 C -0.0251(6) 0.4004(12) 0.0157(3) 0.0189(13) Uani 1 1 d .
C2 C -0.1353(6) 0.2360(12) 0.0069(3) 0.0143(12) Uani 1 1 d .
C3 C -0.1281(6) 0.0663(12) 0.0543(3) 0.0162(13) Uani 1 1 d .
C4 C -0.0150(6) 0.1317(12) 0.0895(3) 0.0190(14) Uani 1 1 d .
C5 C -0.2271(7) -0.1252(12) 0.0573(3) 0.0202(14) Uani 1 1 d .
H1 H -0.2240 -0.2403 0.0885 0.024 Uiso 1 1 calc R
C6 C -0.3266(6) -0.1382(13) 0.0140(3) 0.0210(14) Uani 1 1 d .
H2 H -0.3932 -0.2648 0.0152 0.025 Uiso 1 1 calc R
C7 C -0.3328(7) 0.0335(13) -0.0331(3) 0.0228(15) Uani 1 1 d .
H3 H -0.4039 0.0175 -0.0622 0.027 Uiso 1 1 calc R
C8 C -0.2417(6) 0.2181(12) -0.0380(3) 0.0172(13) Uani 1 1 d .
H4 H -0.2475 0.3309 -0.0697 0.021 Uiso 1 1 calc R
C9 C 0.0478(6) 0.0375(12) 0.1425(3) 0.0188(13) Uani 1 1 d .
C10 C 0.0168(6) -0.1681(12) 0.1745(3) 0.0166(13) Uani 1 1 d .
H5 H -0.0550 -0.2794 0.1643 0.020 Uiso 1 1 calc R
C11 C 0.1043(7) -0.1935(12) 0.2240(3) 0.0201(14) Uani 1 1 d .
H6 H 0.0967 -0.3262 0.2507 0.024 Uiso 1 1 calc R
C12 C 0.2011(6) -0.0145(12) 0.2312(3) 0.0186(14) Uani 1 1 d .
S1 S 0.18663(16) 0.1961(3) 0.17407(7) 0.0180(4) Uani 1 1 d .
C13 C 0.3069(7) 0.0173(12) 0.2766(3) 0.0188(14) Uani 1 1 d .
C14 C 0.4072(6) 0.2026(11) 0.2801(2) 0.0126(12) Uani 1 1 d .
H7 H 0.4156 0.3322 0.2526 0.015 Uiso 1 1 calc R
C15 C 0.4967(7) 0.1681(13) 0.3320(3) 0.0218(14) Uani 1 1 d .
H8 H 0.5710 0.2735 0.3423 0.026 Uiso 1 1 calc R
C16 C 0.4612(7) -0.0325(14) 0.3636(3) 0.0273(16) Uani 1 1 d .
H9 H 0.5089 -0.0825 0.3985 0.033 Uiso 1 1 calc R
S2 S 0.32307(18) -0.1846(3) 0.33458(8) 0.0266(5) Uani 1 1 d .

loop_
_atom_site_aniso_label
_atom_site_aniso_U_11
_atom_site_aniso_U_22
_atom_site_aniso_U_33
_atom_site_aniso_U_23
_atom_site_aniso_U_13
_atom_site_aniso_U_12
O1 0.012(2) 0.017(2) 0.023(2) -0.0015(18) -0.0043(16) -0.0017(17)
C1 0.022(3) 0.020(3) 0.015(3) -0.002(3) 0.000(2) 0.003(3)
C2 0.008(3) 0.018(3) 0.017(3) -0.002(2) 0.002(2) -0.002(2)
C3 0.015(3) 0.016(3) 0.017(3) 0.000(3) 0.002(2) 0.002(2)
C4 0.023(3) 0.017(3) 0.018(3) -0.003(3) 0.009(2) 0.002(3)
C5 0.027(3) 0.017(3) 0.017(3) 0.000(3) 0.006(3) -0.001(3)
C6 0.016(3) 0.025(4) 0.023(3) -0.006(3) 0.006(2) -0.004(3)
C7 0.020(3) 0.026(4) 0.022(3) -0.005(3) -0.001(3) 0.001(3)
C8 0.016(3) 0.021(3) 0.014(3) 0.000(3) 0.000(2) 0.004(3)
C9 0.022(3) 0.016(3) 0.019(3) -0.004(3) 0.000(2) 0.001(3)
C10 0.016(3) 0.020(3) 0.014(3) -0.003(3) 0.004(2) -0.007(3)
C11 0.029(3) 0.009(3) 0.022(3) 0.000(3) 0.003(3) 0.004(3)
C12 0.020(3) 0.020(3) 0.016(3) 0.001(3) 0.002(2) 0.005(3)
S1 0.0189(8) 0.0162(8) 0.0187(8) 0.0032(6) -0.0028(6) -0.0013(6)
C13 0.026(3) 0.016(3) 0.015(3) 0.002(3) 0.001(3) 0.007(3)
C14 0.011(3) 0.017(3) 0.011(3) -0.001(2) 0.004(2) -0.002(2)
C15 0.024(3) 0.022(4) 0.019(3) -0.004(3) -0.001(3) 0.007(3)
C16 0.025(4) 0.035(4) 0.021(3) -0.002(3) -0.003(3) 0.010(3)
S2 0.0310(10) 0.0250(10) 0.0235(9) 0.0046(7) -0.0020(7) -0.0002(8)

loop_
_atom_type_symbol
_atom_type_description
_atom_type_scat_dispersion_real
_atom_type_scat_dispersion_imag
_atom_type_scat_source
C C 0.0033 0.0016 'International Tables Vol C Tables 4.2.6.8 and 6.1.1.4'
O O 0.0106 0.0060 'International Tables Vol C Tables 4.2.6.8 and 6.1.1.4'
S S 0.1246 0.1234 'International Tables Vol C Tables 4.2.6.8 and 6.1.1.4'
H H 0.0000 0.0000 'International Tables Vol C Tables 4.2.6.8 and 6.1.1.4'

loop_
_geom_angle_atom_site_label_1
_geom_angle_atom_site_label_2
_geom_angle_atom_site_label_3
_geom_angle
_geom_angle_site_symmetry_1
_geom_angle_site_symmetry_3
C4 O1 C1 109.0(5) . .
O1 C1 C1 117.3(7) . 3_565
O1 C1 C2 108.4(5) . .
C1 C1 C2 134.3(8) 3_565 .
C1 C2 C3 106.6(5) . .
C1 C2 C8 132.5(6) . .
C3 C2 C8 121.0(6) . .
C4 C3 C2 107.0(5) . .
C4 C3 C5 133.4(6) . .
C2 C3 C5 119.6(5) . .
O1 C4 C3 109.1(5) . .
O1 C4 C9 116.0(6) . .
C3 C4 C9 134.9(6) . .
C6 C5 C3 118.1(6) . .
C5 C6 C7 121.6(6) . .
C8 C7 C6 122.7(6) . .
C7 C8 C2 117.0(6) . .
C10 C9 C4 130.1(6) . .
C10 C9 S1 111.3(5) . .
C4 C9 S1 118.6(5) . .
C9 C10 C11 111.7(6) . .
C12 C11 C10 115.3(6) . .
C11 C12 C13 130.2(6) . .
C11 C12 S1 110.0(5) . .
C13 C12 S1 119.8(5) . .
C12 S1 C9 91.6(3) . .
C14 C13 C12 127.2(6) . .
C14 C13 S2 111.5(5) . .
C12 C13 S2 121.3(5) . .
C13 C14 C15 110.6(6) . .
C16 C15 C14 112.2(6) . .
C15 C16 S2 113.3(5) . .
C16 S2 C13 92.4(3) . .

loop_
_geom_bond_atom_site_label_1
_geom_bond_atom_site_label_2
_geom_bond_distance
_geom_bond_site_symmetry_2
O1 C4 1.370(8) .
O1 C1 1.374(7) .
C1 C1 1.399(13) 3_565
C1 C2 1.411(9) .
C2 C3 1.425(9) .
C2 C8 1.440(8) .
C3 C4 1.393(9) .
C3 C5 1.427(9) .
C4 C9 1.436(9) .
C5 C6 1.367(9) .
C6 C7 1.426(10) .
C7 C8 1.350(9) .
C9 C10 1.376(9) .
C9 S1 1.744(6) .
C10 C11 1.404(9) .
C11 C12 1.363(9) .
C12 C13 1.451(9) .
C12 S1 1.740(6) .
C13 C14 1.408(9) .
C13 S2 1.726(6) .
C14 C15 1.462(8) .
C15 C16 1.362(10) .
C16 S2 1.700(7) .
